data_9000519
loop_
_publ_author_name
'Birnie, R. W.'
'Burnham, C. W.'

_publ_section_title
;
 The crystal structure and extent of solid solution of geocronite
;
_journal_name_full 'American Mineralogist'
_journal_page_first 963
_journal_page_last 970
_journal_volume 61
_journal_year 1976
_chemical_formula_sum 'As2 Pb15 S24 Sb4'
_chemical_name_mineral Geocronite
_space_group_IT_number 11
_symmetry_space_group_name_Hall '-P 2yb'
_symmetry_space_group_name_H-M 'P 1 21/m 1'
_cell_angle_alpha 90
_cell_angle_beta 118.02
_cell_angle_gamma 90
_cell_length_a 8.963
_cell_length_b 31.93
_cell_length_c 8.500
_cell_formula_units_Z 2
_cell_volume 2147.462
_database_code_amcsd 0000530
_exptl_crystal_density_diffrn 6.982
_cod_original_formula_sum 'Pb15 Sb4 As2 S24'
_cod_database_code 9000519

loop_
_space_group_symop_operation_xyz
x,y,z
x,1/2-y,z
-x,1/2+y,-z
-x,-y,-z

loop_
_atom_site_label
_atom_site_fract_x
_atom_site_fract_y
_atom_site_fract_z
_atom_site_U_iso_or_equiv
Pb1 0.44500 0.05660 0.35000 0.01646
Pb2 0.44100 0.04860 0.84400 0.01773
Pb3 0.90300 0.04380 0.32200 0.01646
Sb4 0.92200 0.04650 0.83600 0.01013
Pb5 0.26300 0.14140 0.00100 0.01900
As6 0.27100 0.15050 0.51100 0.00380
Pb7 0.78800 0.14870 0.01800 0.02026
Pb8 0.79000 0.15320 0.51600 0.01520
Pb9 0.12000 0.25000 0.17500 0.02786
Pb10 0.12100 0.25000 0.69100 0.01900
Sb11 0.61300 0.22140 0.18000 0.00633
Pb12 0.54700 0.25000 0.63800 0.03800
S1 0.28700 0.00200 0.00000 0.01900
S2 0.30700 0.00200 0.54700 0.03800
S3 0.05000 0.08500 0.11300 0.00253
S4 0.06300 0.08500 0.68600 0.02406
S5 0.65600 0.10000 0.19600 ?
S6 0.65400 0.09000 0.70400 0.00380
S7 0.40900 0.17800 0.37000 0.01520
S8 0.40500 0.18000 0.78400 0.00887
S9 0.02500 0.18300 0.38700 -0.00507
S10 0.98600 0.20200 0.88200 0.03673
S11 0.37000 0.26100 0.05100 -0.01900
S12 0.74900 0.25000 0.02100 0.02153
S13 0.74600 0.25000 0.45500 -0.00253

loop_
_cod_related_entry_id
_cod_related_entry_database
_cod_related_entry_code
1 AMCSD 0000530
